data_1536656
loop_
_publ_author_name
'Kirakci, K.'
'Cordier, S.'
'Perrin, C.'

_publ_section_title
;
 Synthesis and characterization of Cs2 Mo6 X14 (X = Br or I)
 hexamolybdenum cluster halides: efficient Mo6 cluster precursors for
 solution chemistry synthesis
;
_journal_name_full 'Zeitschrift fuer Anorganische und Allgemeine Chemie'
_journal_page_first 411
_journal_page_last 416
_journal_volume 631
_journal_year 2005
_chemical_formula_sum 'Br14 Cs2 Mo6'
_chemical_name_systematic 'Cs2 Mo6 Br14'
_space_group_IT_number 163
_symmetry_space_group_name_Hall '-P 3 2c'
_symmetry_space_group_name_H-M 'P -3 1 c'
_cell_angle_alpha 90
_cell_angle_beta 90
_cell_angle_gamma 120
_cell_formula_units_Z 2
_cell_length_a 10.1925
_cell_length_b 10.1925
_cell_length_c 15.069
_cell_volume 1355.740
_citation_journal_id_ASTM ZAACAB
_cod_data_source_file Kirakci_ZAACAB_2005_1557.cif
_cod_data_source_block Br14Cs2Mo6
_cod_original_cell_volume 1355.74
_cod_database_code 1536656

loop_
_symmetry_equiv_pos_as_xyz
x,y,z
-y,x-y,z
-x+y,-x,z
-y,-x,-z+1/2
x,x-y,-z+1/2
-x+y,y,-z+1/2
-x,-y,-z
y,-x+y,-z
x-y,x,-z
y,x,z-1/2
-x,-x+y,z-1/2
x-y,-y,z-1/2

loop_
_atom_site_label
_atom_site_type_symbol
_atom_site_fract_x
_atom_site_fract_y
_atom_site_fract_z
_atom_site_occupancy
_atom_site_U_iso_or_equiv
Cs1 Cs 0.6667 0.3333 -0.25 0.919 0.0
Cs2 Cs 1 0 0.25 0.117 0.0
Mo1 Mo 0.66547 0.18322 0.17888 1 0.0
Br2 Br 0.95927 0.32938 0.17765 1 0.0
Br3 Br 0.6533 -0.03748 0.08593 1 0.0
Cs3 Cs 1 0 0.0171 0.5 0.0
Br1 Br 0.6667 0.3333 0.04036 1 0.0
